data_2201337
loop_
_publ_author_name
'Jones, Peter G.'
'Hopf, Henning'
'Hartig, Thorsten'

_publ_section_title
(\h^5^-Pentamethylcyclopentadienyl)(\h^5^-5,6,7-trihydro-4,8-dimethyl-<i>s</i>-indacenyl)ruthenium(II)
_journal_issue 8
_journal_name_full 'Acta Crystallographica Section E'
_journal_page_first m414
_journal_page_last m415
_journal_paper_doi 10.1107/S1600536802012096
_journal_volume 58
_journal_year 2002
_chemical_formula_iupac '[Ru (C10 H15) (C14 H15)]'
_chemical_formula_moiety 'C24 H30 Ru'
_chemical_formula_sum 'C24 H30 Ru'
_chemical_formula_weight 419.55
_chemical_name_systematic
;
?
;
_space_group_IT_number 2
_symmetry_cell_setting triclinic
_symmetry_space_group_name_Hall '-P 1'
_symmetry_space_group_name_H-M 'P -1'
_atom_sites_solution_hydrogens geom
_atom_sites_solution_primary Patterson
_atom_sites_solution_secondary difmap
_audit_creation_method SHELXL-97
_cell_angle_alpha 82.82(2)
_cell_angle_beta 82.09(2)
_cell_angle_gamma 88.88(2)
_cell_formula_units_Z 2
_cell_length_a 8.651(2)
_cell_length_b 9.949(2)
_cell_length_c 11.575(3)
_cell_measurement_reflns_used 50
_cell_measurement_temperature 183(2)
_cell_measurement_theta_max 11.5
_cell_measurement_theta_min 10
_cell_volume 979.0(4)
_computing_cell_refinement P3
_computing_data_collection 'P3 (Nicolet, 1987)'
_computing_data_reduction 'XDISK (Nicolet, 1987)'
_computing_molecular_graphics 'XP (Siemens, 1994)'
_computing_publication_material SHELXL97
_computing_structure_refinement 'SHELXL97 (Sheldrick, 1997)'
_computing_structure_solution 'SHELXS97 (Sheldrick, 1990)'
_diffrn_ambient_temperature 183(2)
_diffrn_measured_fraction_theta_full 0.998
_diffrn_measured_fraction_theta_max 0.998
_diffrn_measurement_device_type 'Nicolet R3'
_diffrn_measurement_method \w
_diffrn_radiation_monochromator graphite
_diffrn_radiation_source 'fine-focus sealed tube'
_diffrn_radiation_type MoK\a
_diffrn_radiation_wavelength 0.71073
_diffrn_reflns_av_R_equivalents 0.0105
_diffrn_reflns_av_sigmaI/netI 0.0207
_diffrn_reflns_limit_h_max 4
_diffrn_reflns_limit_h_min -11
_diffrn_reflns_limit_k_max 12
_diffrn_reflns_limit_k_min -12
_diffrn_reflns_limit_l_max 15
_diffrn_reflns_limit_l_min -14
_diffrn_reflns_number 4763
_diffrn_reflns_theta_full 27.50
_diffrn_reflns_theta_max 27.50
_diffrn_reflns_theta_min 3.14
_diffrn_standards_decay_% 0
_diffrn_standards_interval_count 147
_diffrn_standards_number 3
_exptl_absorpt_coefficient_mu 0.804
_exptl_absorpt_correction_type none
_exptl_crystal_colour yellow
_exptl_crystal_density_diffrn 1.423
_exptl_crystal_density_meas ?
_exptl_crystal_description tablet
_exptl_crystal_F_000 436
_exptl_crystal_size_max 0.5
_exptl_crystal_size_mid 0.4
_exptl_crystal_size_min 0.2
_refine_diff_density_max 3.077
_refine_diff_density_min -0.443
_refine_ls_extinction_method none
_refine_ls_goodness_of_fit_ref 1.045
_refine_ls_hydrogen_treatment constr
_refine_ls_matrix_type full
_refine_ls_number_parameters 233
_refine_ls_number_reflns 4477
_refine_ls_number_restraints 0
_refine_ls_restrained_S_all 1.045
_refine_ls_R_factor_all 0.0347
_refine_ls_R_factor_gt 0.0309
_refine_ls_shift/su_max 0.008
_refine_ls_shift/su_mean 0.000
_refine_ls_structure_factor_coef Fsqd
_refine_ls_weighting_details 'calc w = 1/[\s^2^(Fo^2^)+(0.0512P)^2^+0.7774P] where P = (Fo^2^+2Fc^2^)/3'
_refine_ls_weighting_scheme calc
_refine_ls_wR_factor_gt 0.0775
_refine_ls_wR_factor_ref 0.0803
_reflns_number_gt 4120
_reflns_number_total 4477
_reflns_threshold_expression I>2\s(I)
_cod_data_source_file cf6194.cif
_cod_data_source_block 1
_cod_depositor_comments
;
The following automatic conversions were performed:
'_geom_bond_publ_flag' value 'Y' changed to 'y' according to
'/home/saulius/struct/CIF-dictionaries/cif_core.dic' dictionary named
'cif_core.dic' version 2.4.1 from 2010-06-29 (10 times).

Automatic conversion script
Id: cif_fix_enum 1527 2010-12-29 10:47:43Z saulius 

The following automatic conversions were performed:

'_geom_bond_publ_flag' value 'Y' changed to 'y' according to
/home/saulius/struct/CIF-dictionaries/cif_core.dic dictionary named
'cif_core.dic' version 2.4.1 from 2010-06-29 (10 times).

Automatic conversion script
Id: cif_fix_values 1715 2011-07-08 13:25:40Z adriana 

The following automatic conversions were performed:

'_exptl_crystal_density_meas' value 'not measured' was changed to '?'
- the value is perceived as not measured.

Automatic conversion script
Id: cif_fix_values 3008 2015-01-20 13:52:24Z robertas 
;
_cod_database_code 2201337
_cod_database_fobs_code 2201337

loop_
_symmetry_equiv_pos_as_xyz
'x, y, z'
'-x, -y, -z'

loop_
_atom_site_label
_atom_site_fract_x
_atom_site_fract_y
_atom_site_fract_z
_atom_site_U_iso_or_equiv
_atom_site_adp_type
_atom_site_calc_flag
_atom_site_refinement_flags
_atom_site_occupancy
_atom_site_disorder_assembly
_atom_site_disorder_group
_atom_site_type_symbol
Ru 0.14892(2) 0.203674(16) 0.190517(14) 0.01901(7) Uani d . 1 . . Ru
C1 0.0468(3) 0.3889(2) 0.1098(2) 0.0271(5) Uani d . 1 . . C
H1 -0.0588 0.4132 0.1322 0.033 Uiso calc R 1 . . H
C2 0.1016(3) 0.3069(2) 0.0203(2) 0.0296(5) Uani d . 1 . . C
H2 0.0389 0.2705 -0.0294 0.036 Uiso calc R 1 . . H
C3 0.2651(3) 0.2886(2) 0.0174(2) 0.0273(5) Uani d . 1 . . C
H3 0.3297 0.2349 -0.0321 0.033 Uiso calc R 1 . . H
C3A 0.3163(3) 0.3655(2) 0.10290(19) 0.0215(4) Uani d . 1 . . C
C4 0.4674(3) 0.3851(2) 0.1358(2) 0.0231(4) Uani d . 1 . . C
C4A 0.4735(3) 0.4689(2) 0.2196(2) 0.0234(4) Uani d . 1 . . C
C5 0.6168(3) 0.5109(3) 0.2682(3) 0.0333(6) Uani d . 1 . . C
H5A 0.7045 0.5329 0.2045 0.040 Uiso calc R 1 . . H
H5B 0.6499 0.4384 0.3264 0.040 Uiso calc R 1 . . H
C6 0.5619(4) 0.6369(3) 0.3264(3) 0.0390(6) Uani d . 1 . . C
H6A 0.5808 0.7199 0.2698 0.047 Uiso calc R 1 . . H
H6B 0.6174 0.6448 0.3946 0.047 Uiso calc R 1 . . H
C7 0.3864(3) 0.6154(3) 0.3661(2) 0.0333(6) Uani d . 1 . . C
H7A 0.3668 0.5661 0.4465 0.040 Uiso calc R 1 . . H
H7B 0.3299 0.7029 0.3645 0.040 Uiso calc R 1 . . H
C7A 0.3376(3) 0.5315(2) 0.2767(2) 0.0236(4) Uani d . 1 . . C
C8 0.1915(3) 0.5123(2) 0.2507(2) 0.0235(4) Uani d . 1 . . C
C8A 0.1790(3) 0.4284(2) 0.1602(2) 0.0217(4) Uani d . 1 . . C
C9 0.0462(3) 0.5729(3) 0.3121(3) 0.0344(6) Uani d . 1 . . C
H9A 0.0757 0.6346 0.3651 0.041 Uiso calc R 1 . . H
H9B -0.0195 0.5003 0.3576 0.041 Uiso calc R 1 . . H
H9C -0.0118 0.6231 0.2536 0.041 Uiso calc R 1 . . H
C10 0.6067(3) 0.3161(3) 0.0760(2) 0.0318(5) Uani d . 1 . . C
H10A 0.6364 0.3634 -0.0033 0.038 Uiso calc R 1 . . H
H10B 0.5805 0.2219 0.0707 0.038 Uiso calc R 1 . . H
H10C 0.6941 0.3181 0.1214 0.038 Uiso calc R 1 . . H
C11 0.2593(3) 0.0501(2) 0.3019(2) 0.0232(4) Uani d . 1 . . C
C12 0.1753(3) -0.0136(2) 0.2246(2) 0.0228(4) Uani d . 1 . . C
C13 0.0128(3) 0.0217(2) 0.2493(2) 0.0236(4) Uani d . 1 . . C
C14 -0.0031(3) 0.1068(2) 0.3418(2) 0.0250(5) Uani d . 1 . . C
C15 0.1485(3) 0.1250(2) 0.3738(2) 0.0253(5) Uani d . 1 . . C
C16 0.4301(3) 0.0371(3) 0.3113(3) 0.0365(6) Uani d . 1 . . C
H16A 0.4460 -0.0314 0.3772 0.044 Uiso calc R 1 . . H
H16B 0.4705 0.1245 0.3245 0.044 Uiso calc R 1 . . H
H16C 0.4856 0.0097 0.2382 0.044 Uiso calc R 1 . . H
C17 0.2442(3) -0.1052(3) 0.1373(2) 0.0316(5) Uani d . 1 . . C
H17A 0.3544 -0.0826 0.1123 0.038 Uiso calc R 1 . . H
H17B 0.1878 -0.0933 0.0689 0.038 Uiso calc R 1 . . H
H17C 0.2353 -0.1996 0.1738 0.038 Uiso calc R 1 . . H
C18 -0.1168(3) -0.0295(3) 0.1929(3) 0.0345(6) Uani d . 1 . . C
H18A -0.1549 -0.1160 0.2364 0.041 Uiso calc R 1 . . H
H18B -0.0780 -0.0424 0.1114 0.041 Uiso calc R 1 . . H
H18C -0.2023 0.0367 0.1940 0.041 Uiso calc R 1 . . H
C19 -0.1529(3) 0.1625(3) 0.3989(3) 0.0381(6) Uani d . 1 . . C
H19A -0.1942 0.1002 0.4682 0.046 Uiso calc R 1 . . H
H19B -0.2289 0.1728 0.3430 0.046 Uiso calc R 1 . . H
H19C -0.1333 0.2510 0.4229 0.046 Uiso calc R 1 . . H
C20 0.1872(4) 0.2056(3) 0.4672(2) 0.0413(7) Uani d . 1 . . C
H20A 0.1118 0.2797 0.4756 0.050 Uiso calc R 1 . . H
H20B 0.2925 0.2430 0.4449 0.050 Uiso calc R 1 . . H
H20C 0.1825 0.1466 0.5420 0.050 Uiso calc R 1 . . H

loop_
_atom_site_aniso_label
_atom_site_aniso_U_11
_atom_site_aniso_U_22
_atom_site_aniso_U_33
_atom_site_aniso_U_12
_atom_site_aniso_U_13
_atom_site_aniso_U_23
Ru 0.02157(10) 0.01568(10) 0.01959(10) 0.00024(6) -0.00179(7) -0.00265(6)
C1 0.0266(11) 0.0203(11) 0.0341(13) 0.0014(9) -0.0079(10) 0.0018(9)
C2 0.0420(14) 0.0235(11) 0.0248(11) -0.0053(10) -0.0125(10) 0.0010(9)
C3 0.0365(13) 0.0226(11) 0.0216(11) -0.0020(10) 0.0006(9) -0.0030(9)
C3A 0.0255(11) 0.0162(10) 0.0211(10) -0.0007(8) 0.0019(8) -0.0018(8)
C4 0.0234(11) 0.0175(10) 0.0264(11) 0.0004(8) 0.0018(9) -0.0014(8)
C4A 0.0225(11) 0.0201(10) 0.0269(11) -0.0008(8) -0.0027(9) -0.0013(8)
C5 0.0284(12) 0.0324(13) 0.0411(15) 0.0008(10) -0.0098(11) -0.0066(11)
C6 0.0427(16) 0.0370(15) 0.0414(15) -0.0072(12) -0.0133(12) -0.0113(12)
C7 0.0418(15) 0.0292(13) 0.0307(13) -0.0001(11) -0.0057(11) -0.0103(10)
C7A 0.0291(12) 0.0191(10) 0.0221(10) 0.0006(9) -0.0007(9) -0.0036(8)
C8 0.0256(11) 0.0165(10) 0.0266(11) 0.0022(8) 0.0023(9) -0.0026(8)
C8A 0.0234(11) 0.0151(10) 0.0252(11) 0.0008(8) -0.0010(8) 0.0006(8)
C9 0.0290(13) 0.0304(13) 0.0423(15) 0.0061(10) 0.0064(11) -0.0119(11)
C10 0.0256(12) 0.0273(12) 0.0404(14) 0.0025(9) 0.0057(10) -0.0075(10)
C11 0.0247(11) 0.0192(10) 0.0247(11) 0.0021(8) -0.0038(9) 0.0014(8)
C12 0.0299(12) 0.0155(10) 0.0221(10) 0.0019(8) -0.0013(9) -0.0018(8)
C13 0.0245(11) 0.0170(10) 0.0280(11) -0.0039(8) -0.0027(9) 0.0016(8)
C14 0.0268(11) 0.0199(10) 0.0251(11) 0.0012(9) 0.0040(9) 0.0006(9)
C15 0.0346(13) 0.0189(10) 0.0218(11) -0.0003(9) -0.0028(9) -0.0005(8)
C16 0.0281(13) 0.0360(14) 0.0450(16) 0.0005(11) -0.0112(11) 0.0040(12)
C17 0.0406(14) 0.0219(11) 0.0319(13) 0.0044(10) 0.0004(11) -0.0086(10)
C18 0.0319(13) 0.0325(13) 0.0402(15) -0.0074(11) -0.0106(11) -0.0010(11)
C19 0.0350(14) 0.0313(13) 0.0418(15) 0.0068(11) 0.0123(12) -0.0007(11)
C20 0.068(2) 0.0313(14) 0.0266(13) -0.0039(13) -0.0088(13) -0.0095(11)

loop_
_atom_type_symbol
_atom_type_description
_atom_type_scat_dispersion_real
_atom_type_scat_dispersion_imag
_atom_type_scat_source
C C 0.0033 0.0016 'International Tables Vol C Tables 4.2.6.8 and 6.1.1.4'
H H 0.0000 0.0000 'International Tables Vol C Tables 4.2.6.8 and 6.1.1.4'
Ru Ru -1.2594 0.8363 'International Tables Vol C Tables 4.2.6.8 and 6.1.1.4'

loop_
_geom_angle_atom_site_label_1
_geom_angle_atom_site_label_2
_geom_angle_atom_site_label_3
_geom_angle
C12 Ru C13 38.92(9)
C12 Ru C15 65.01(9)
C13 Ru C15 64.85(9)
C12 Ru C11 38.82(9)
C13 Ru C11 65.03(9)
C15 Ru C11 38.80(9)
C12 Ru C14 64.95(9)
C13 Ru C14 38.70(9)
C15 Ru C14 38.52(9)
C11 Ru C14 64.81(9)
C12 Ru C1 153.81(10)
C13 Ru C1 121.99(9)
C15 Ru C1 130.62(10)
C11 Ru C1 166.40(9)
C14 Ru C1 112.40(9)
C12 Ru C3 113.01(9)
C13 Ru C3 132.28(9)
C15 Ru C3 152.70(10)
C11 Ru C3 121.72(9)
C14 Ru C3 168.12(10)
C1 Ru C3 63.76(10)
C12 Ru C2 122.86(9)
C13 Ru C2 113.80(9)
C15 Ru C2 167.06(10)
C11 Ru C2 153.72(10)
C14 Ru C2 132.24(10)
C1 Ru C2 37.90(10)
C3 Ru C2 37.81(10)
C12 Ru C8A 166.97(9)
C13 Ru C8A 152.88(9)
C15 Ru C8A 111.77(9)
C11 Ru C8A 130.71(9)
C14 Ru C8A 121.22(9)
C1 Ru C8A 37.88(9)
C3 Ru C8A 63.49(9)
C2 Ru C8A 63.01(9)
C12 Ru C3A 131.53(9)
C13 Ru C3A 168.06(9)
C15 Ru C3A 120.93(9)
C11 Ru C3A 112.09(9)
C14 Ru C3A 152.16(9)
C1 Ru C3A 63.57(9)
C3 Ru C3A 38.06(9)
C2 Ru C3A 63.14(9)
C8A Ru C3A 37.85(8)
C2 C1 C8A 108.1(2)
C2 C1 Ru 71.23(14)
C8A C1 Ru 72.85(13)
C2 C1 H1 126.0
C8A C1 H1 126.0
Ru C1 H1 121.7
C3 C2 C1 108.9(2)
C3 C2 Ru 71.01(14)
C1 C2 Ru 70.87(14)
C3 C2 H2 125.6
C1 C2 H2 125.6
Ru C2 H2 124.2
C2 C3 C3A 108.1(2)
C2 C3 Ru 71.19(14)
C3A C3 Ru 72.70(13)
C2 C3 H3 125.9
C3A C3 H3 125.9
Ru C3 H3 121.9
C4 C3A C3 132.1(2)
C4 C3A C8A 120.8(2)
C3 C3A C8A 107.1(2)
C4 C3A Ru 124.42(16)
C3 C3A Ru 69.24(13)
C8A C3A Ru 71.04(12)
C4A C4 C3A 116.2(2)
C4A C4 C10 124.6(2)
C3A C4 C10 119.3(2)
C4 C4A C7A 123.2(2)
C4 C4A C5 127.5(2)
C7A C4A C5 109.3(2)
C4A C5 C6 103.5(2)
C4A C5 H5A 111.1
C6 C5 H5A 111.1
C4A C5 H5B 111.1
C6 C5 H5B 111.1
H5A C5 H5B 109.0
C5 C6 C7 105.0(2)
C5 C6 H6A 110.7
C7 C6 H6A 110.7
C5 C6 H6B 110.7
C7 C6 H6B 110.7
H6A C6 H6B 108.8
C7A C7 C6 103.4(2)
C7A C7 H7A 111.1
C6 C7 H7A 111.1
C7A C7 H7B 111.1
C6 C7 H7B 111.1
H7A C7 H7B 109.0
C8 C7A C4A 122.5(2)
C8 C7A C7 128.4(2)
C4A C7A C7 109.1(2)
C7A C8 C8A 116.7(2)
C7A C8 C9 123.6(2)
C8A C8 C9 119.8(2)
C8 C8A C1 131.7(2)
C8 C8A C3A 120.6(2)
C1 C8A C3A 107.7(2)
C8 C8A Ru 124.68(16)
C1 C8A Ru 69.26(13)
C3A C8A Ru 71.11(12)
C8 C9 H9A 109.5
C8 C9 H9B 109.5
H9A C9 H9B 109.5
C8 C9 H9C 109.5
H9A C9 H9C 109.5
H9B C9 H9C 109.5
C4 C10 H10A 109.5
C4 C10 H10B 109.5
H10A C10 H10B 109.5
C4 C10 H10C 109.5
H10A C10 H10C 109.5
H10B C10 H10C 109.5
C12 C11 C15 107.8(2)
C12 C11 C16 126.8(2)
C15 C11 C16 125.3(2)
C12 C11 Ru 70.38(13)
C15 C11 Ru 70.59(13)
C16 C11 Ru 126.59(17)
C11 C12 C13 107.9(2)
C11 C12 C17 125.9(2)
C13 C12 C17 126.2(2)
C11 C12 Ru 70.81(13)
C13 C12 Ru 70.63(13)
C17 C12 Ru 126.04(17)
C14 C13 C12 107.9(2)
C14 C13 C18 126.5(2)
C12 C13 C18 125.4(2)
C14 C13 Ru 70.95(13)
C12 C13 Ru 70.45(13)
C18 C13 Ru 127.01(17)
C15 C14 C13 108.2(2)
C15 C14 C19 125.6(2)
C13 C14 C19 126.2(2)
C15 C14 Ru 70.56(13)
C13 C14 Ru 70.36(13)
C19 C14 Ru 126.69(17)
C14 C15 C11 108.2(2)
C14 C15 C20 126.6(2)
C11 C15 C20 125.2(2)
C14 C15 Ru 70.93(13)
C11 C15 Ru 70.61(13)
C20 C15 Ru 124.98(18)
C11 C16 H16A 109.5
C11 C16 H16B 109.5
H16A C16 H16B 109.5
C11 C16 H16C 109.5
H16A C16 H16C 109.5
H16B C16 H16C 109.5
C12 C17 H17A 109.5
C12 C17 H17B 109.5
H17A C17 H17B 109.5
C12 C17 H17C 109.5
H17A C17 H17C 109.5
H17B C17 H17C 109.5
C13 C18 H18A 109.5
C13 C18 H18B 109.5
H18A C18 H18B 109.5
C13 C18 H18C 109.5
H18A C18 H18C 109.5
H18B C18 H18C 109.5
C14 C19 H19A 109.5
C14 C19 H19B 109.5
H19A C19 H19B 109.5
C14 C19 H19C 109.5
H19A C19 H19C 109.5
H19B C19 H19C 109.5
C15 C20 H20A 109.5
C15 C20 H20B 109.5
H20A C20 H20B 109.5
C15 C20 H20C 109.5
H20A C20 H20C 109.5
H20B C20 H20C 109.5

loop_
_geom_bond_atom_site_label_1
_geom_bond_atom_site_label_2
_geom_bond_site_symmetry_2
_geom_bond_distance
_geom_bond_publ_flag
Ru C12 . 2.162(2) y
Ru C13 . 2.164(2) y
Ru C15 . 2.167(2) y
Ru C11 . 2.167(2) y
Ru C14 . 2.172(2) y
Ru C1 . 2.187(2) y
Ru C3 . 2.189(2) y
Ru C2 . 2.192(2) y
Ru C8A . 2.234(2) y
Ru C3A . 2.235(2) y
C1 C2 . 1.422(4) ?
C1 C8A . 1.436(3) ?
C1 H1 . 0.950 ?
C2 C3 . 1.419(4) ?
C2 H2 . 0.950 ?
C3 C3A . 1.444(3) ?
C3 H3 . 0.950 ?
C3A C4 . 1.435(3) ?
C3A C8A . 1.450(3) ?
C4 C4A . 1.362(3) ?
C4 C10 . 1.503(3) ?
C4A C7A . 1.438(3) ?
C4A C5 . 1.516(3) ?
C5 C6 . 1.533(4) ?
C5 H5A . 0.990 ?
C5 H5B . 0.990 ?
C6 C7 . 1.536(4) ?
C6 H6A . 0.990 ?
C6 H6B . 0.990 ?
C7 C7A . 1.516(3) ?
C7 H7A . 0.990 ?
C7 H7B . 0.990 ?
C7A C8 . 1.361(3) ?
C8 C8A . 1.434(3) ?
C8 C9 . 1.510(3) ?
C9 H9A . 0.980 ?
C9 H9B . 0.980 ?
C9 H9C . 0.980 ?
C10 H10A . 0.980 ?
C10 H10B . 0.980 ?
C10 H10C . 0.980 ?
C11 C12 . 1.439(3) ?
C11 C15 . 1.440(3) ?
C11 C16 . 1.499(3) ?
C12 C13 . 1.441(3) ?
C12 C17 . 1.500(3) ?
C13 C14 . 1.436(3) ?
C13 C18 . 1.500(3) ?
C14 C15 . 1.431(4) ?
C14 C19 . 1.501(3) ?
C15 C20 . 1.500(3) ?
C16 H16A . 0.980 ?
C16 H16B . 0.980 ?
C16 H16C . 0.980 ?
C17 H17A . 0.980 ?
C17 H17B . 0.980 ?
C17 H17C . 0.980 ?
C18 H18A . 0.980 ?
C18 H18B . 0.980 ?
C18 H18C . 0.980 ?
C19 H19A . 0.980 ?
C19 H19B . 0.980 ?
C19 H19C . 0.980 ?
C20 H20A . 0.980 ?
C20 H20B . 0.980 ?
C20 H20C . 0.980 ?
